data_4033031
loop_
_publ_author_name
'Chai, Guo-Li'
'Han, Jian-Wei'
'Wong, Henry N. C.'

_publ_section_title
;
 Asymmetric Darzens Reaction of Isatins with Diazoacetamides Catalyzed by
 Chiral BINOL-Titanium Complex.
;
_journal_issue 23
_journal_name_full 'The Journal of organic chemistry'
_journal_page_first 12647
_journal_page_last 12654
_journal_paper_doi 10.1021/acs.joc.7b02439
_journal_volume 82
_journal_year 2017
_chemical_absolute_configuration ad
_chemical_formula_sum 'C17 H13 I N2 O3'
_chemical_formula_weight 420.19
_chemical_name_systematic
; 
 ? 
;
_space_group_crystal_system orthorhombic
_space_group_IT_number 19
_space_group_name_Hall 'P 2ac 2ab'
_space_group_name_H-M_alt 'P 21 21 21'
_symmetry_space_group_name_Hall 'P 2ac 2ab'
_symmetry_space_group_name_H-M 'P 21 21 21'
_atom_sites_solution_hydrogens mixed
_audit_creation_method SHELXL-2013
_cell_angle_alpha 90
_cell_angle_beta 90
_cell_angle_gamma 90
_cell_formula_units_Z 4
_cell_length_a 5.0548(7)
_cell_length_b 8.0834(10)
_cell_length_c 37.866(5)
_cell_measurement_reflns_used 3584
_cell_measurement_temperature 293(2)
_cell_measurement_theta_max 46.525
_cell_measurement_theta_min 5.153
_cell_volume 1547.2(4)
_computing_cell_refinement 'Bruker SMART'
_computing_data_collection 'Bruker SMART'
_computing_data_reduction 'Bruker SHELXTL'
_computing_molecular_graphics 'Bruker SHELXTL'
_computing_publication_material 'Bruker SHELXTL'
_computing_structure_refinement 'SHELXL-2013 (Sheldrick, 2013)'
_computing_structure_solution 'Bruker SHELXTL'
_diffrn_ambient_temperature 293(2)
_diffrn_measured_fraction_theta_full 0.996
_diffrn_measured_fraction_theta_max 0.996
_diffrn_measurement_device_type 'CCD area detector'
_diffrn_measurement_method 'phi and omega scans'
_diffrn_radiation_type MoK\a
_diffrn_radiation_wavelength 0.71073
_diffrn_reflns_av_R_equivalents 0.0378
_diffrn_reflns_av_unetI/netI 0.0393
_diffrn_reflns_Laue_measured_fraction_full 0.996
_diffrn_reflns_Laue_measured_fraction_max 0.996
_diffrn_reflns_limit_h_max 6
_diffrn_reflns_limit_h_min -6
_diffrn_reflns_limit_k_max 8
_diffrn_reflns_limit_k_min -9
_diffrn_reflns_limit_l_max 45
_diffrn_reflns_limit_l_min -39
_diffrn_reflns_number 8905
_diffrn_reflns_point_group_measured_fraction_full 0.997
_diffrn_reflns_point_group_measured_fraction_max 0.997
_diffrn_reflns_theta_full 25.242
_diffrn_reflns_theta_max 25.494
_diffrn_reflns_theta_min 2.576
_exptl_absorpt_coefficient_mu 2.086
_exptl_absorpt_correction_T_max 0.7456
_exptl_absorpt_correction_T_min 0.5975
_exptl_absorpt_correction_type multi-scan
_exptl_absorpt_process_details sadabs
_exptl_crystal_colour colorless
_exptl_crystal_density_diffrn 1.804
_exptl_crystal_description prismatic
_exptl_crystal_F_000 824
_exptl_crystal_size_max 0.200
_exptl_crystal_size_mid 0.150
_exptl_crystal_size_min 0.100
_refine_diff_density_max 0.929
_refine_diff_density_min -0.309
_refine_diff_density_rms 0.097
_refine_ls_abs_structure_details
; 
 Flack x determined using 1025 quotients [(I+)-(I-)]/[(I+)+(I-)] 
 (Parsons and Flack (2004), Acta Cryst. A60, s61). 
;
_refine_ls_abs_structure_Flack 0.033(19)
_refine_ls_extinction_method none
_refine_ls_goodness_of_fit_ref 1.121
_refine_ls_hydrogen_treatment mixed
_refine_ls_matrix_type full
_refine_ls_number_parameters 213
_refine_ls_number_reflns 2874
_refine_ls_number_restraints 0
_refine_ls_restrained_S_all 1.121
_refine_ls_R_factor_all 0.0392
_refine_ls_R_factor_gt 0.0363
_refine_ls_shift/su_max 0.001
_refine_ls_shift/su_mean 0.000
_refine_ls_structure_factor_coef Fsqd
_refine_ls_weighting_details 'w=1/[\s^2^(Fo^2^)+(0.0439P)^2^+0.2438P] where P=(Fo^2^+2Fc^2^)/3'
_refine_ls_weighting_scheme calc
_refine_ls_wR_factor_gt 0.0828
_refine_ls_wR_factor_ref 0.0841
_reflns_Friedel_coverage 0.663
_reflns_Friedel_fraction_full 0.999
_reflns_Friedel_fraction_max 0.999
_reflns_number_gt 2701
_reflns_number_total 2874
_reflns_threshold_expression 'I > 2\s(I)'
_cod_data_source_file jo7b02439_si_002.cif
_cod_data_source_block cd17279
_cod_depositor_comments 'Adding full bibliography for 4033030--4033031.cif.'
_cod_database_code 4033031
_shelx_space_group_comment
; 
The symmetry employed for this shelxl refinement is uniquely defined 
by the following loop, which should always be used as a source of 
symmetry information in preference to the above space-group names. 
They are only intended as comments. 
;
_shelx_estimated_absorpt_t_min 0.680
_shelx_estimated_absorpt_t_max 0.818
_shelxl_version_number 2013-4

loop_
_space_group_symop_operation_xyz
'x, y, z'
'-x+1/2, -y, z+1/2'
'-x, y+1/2, -z+1/2'
'x+1/2, -y+1/2, -z'

loop_
_atom_site_label
_atom_site_type_symbol
_atom_site_fract_x
_atom_site_fract_y
_atom_site_fract_z
_atom_site_U_iso_or_equiv
_atom_site_adp_type
_atom_site_occupancy
_atom_site_site_symmetry_order
_atom_site_calc_flag
_atom_site_refinement_flags_posn
_atom_site_refinement_flags_adp
I1 I 1.69551(10) 0.62196(6) 0.85028(2) 0.05129(18) Uani 1 1 d . .
N1 N 0.8373(12) 0.4368(6) 0.96033(13) 0.0370(12) Uani 1 1 d . .
N2 N 0.7630(10) 0.0778(6) 0.84180(13) 0.0293(12) Uani 1 1 d . .
O1 O 0.6585(11) 0.1810(5) 0.97226(12) 0.0503(13) Uani 1 1 d . .
O2 O 1.0915(10) 0.0613(5) 0.92718(12) 0.0399(11) Uani 1 1 d . .
O3 O 1.1978(9) 0.0702(5) 0.85543(12) 0.0430(10) Uani 1 1 d . .
C1 C 1.0330(13) 0.4981(7) 0.93735(14) 0.0307(13) Uani 1 1 d . .
C2 C 1.1239(14) 0.6567(7) 0.93479(17) 0.0388(16) Uani 1 1 d . .
H2 H 1.0578 0.7394 0.9494 0.047 Uiso 1 1 calc R U
C3 C 1.3165(16) 0.6914(7) 0.90993(17) 0.0408(15) Uani 1 1 d . .
H3 H 1.3800 0.7987 0.9074 0.049 Uiso 1 1 calc R U
C4 C 1.4145(13) 0.5665(7) 0.88880(17) 0.0353(14) Uani 1 1 d . .
C5 C 1.3235(12) 0.4054(7) 0.89169(15) 0.0332(12) Uani 1 1 d . .
H5 H 1.3912 0.3218 0.8775 0.040 Uiso 1 1 calc R U
C6 C 1.1304(10) 0.3730(7) 0.91621(14) 0.0286(12) Uani 1 1 d . .
C7 C 0.9795(13) 0.2215(7) 0.92505(15) 0.0309(13) Uani 1 1 d . .
C8 C 0.8047(16) 0.2719(8) 0.95606(15) 0.0397(14) Uani 1 1 d . .
C9 C 0.7121(17) 0.5316(8) 0.98806(17) 0.0476(16) Uani 1 1 d . .
H9A H 0.5622 0.4717 0.9970 0.071 Uiso 1 1 calc R U
H9B H 0.6547 0.6361 0.9788 0.071 Uiso 1 1 calc R U
H9C H 0.8363 0.5498 1.0068 0.071 Uiso 1 1 calc R U
C10 C 0.8886(12) 0.0870(6) 0.90220(15) 0.0322(13) Uani 1 1 d . .
H10 H 0.7159 0.0393 0.9081 0.039 Uiso 1 1 calc R U
C11 C 0.9679(11) 0.0772(7) 0.86415(15) 0.0298(13) Uani 1 1 d . .
C12 C 0.7738(12) 0.0686(7) 0.80446(15) 0.0315(13) Uani 1 1 d . .
C13 C 0.9634(13) -0.0209(8) 0.78666(17) 0.0386(14) Uani 1 1 d . .
H13 H 1.0958 -0.0749 0.7992 0.046 Uiso 1 1 calc R U
C14 C 0.9584(16) -0.0310(8) 0.75060(18) 0.0462(16) Uani 1 1 d . .
H14 H 1.0841 -0.0944 0.7388 0.055 Uiso 1 1 calc R U
C15 C 0.7673(15) 0.0526(8) 0.73169(18) 0.0470(17) Uani 1 1 d . .
H15 H 0.7658 0.0480 0.7072 0.056 Uiso 1 1 calc R U
C16 C 0.5795(13) 0.1427(9) 0.74941(17) 0.0479(16) Uani 1 1 d . .
H16 H 0.4492 0.1986 0.7368 0.057 Uiso 1 1 calc R U
C17 C 0.5829(13) 0.1508(7) 0.78544(17) 0.0385(14) Uani 1 1 d . .
H17 H 0.4550 0.2124 0.7972 0.046 Uiso 1 1 calc R U
H2A H 0.627(14) 0.075(7) 0.8507(18) 0.031(18) Uiso 1 1 d . .

loop_
_atom_site_aniso_label
_atom_site_aniso_U_11
_atom_site_aniso_U_22
_atom_site_aniso_U_33
_atom_site_aniso_U_23
_atom_site_aniso_U_13
_atom_site_aniso_U_12
I1 0.0461(3) 0.0600(3) 0.0478(3) 0.0126(2) -0.0008(2) -0.0180(2)
N1 0.040(3) 0.042(3) 0.029(3) -0.004(2) 0.005(2) 0.004(2)
N2 0.023(3) 0.032(2) 0.033(3) -0.0046(18) 0.005(2) -0.0020(19)
O1 0.062(3) 0.053(3) 0.036(2) 0.007(2) 0.014(2) -0.014(2)
O2 0.047(3) 0.031(2) 0.042(3) 0.0016(18) -0.008(2) 0.0009(19)
O3 0.024(2) 0.062(2) 0.043(2) -0.0118(19) 0.000(2) -0.002(2)
C1 0.033(3) 0.041(3) 0.018(3) 0.002(2) -0.007(2) 0.002(3)
C2 0.050(4) 0.027(3) 0.039(3) -0.011(2) -0.007(3) 0.004(3)
C3 0.052(4) 0.028(3) 0.042(4) 0.002(2) -0.013(4) -0.008(3)
C4 0.032(3) 0.035(3) 0.039(3) 0.014(3) -0.001(3) -0.002(3)
C5 0.031(3) 0.032(3) 0.037(3) 0.002(2) -0.003(3) 0.001(3)
C6 0.027(3) 0.025(2) 0.034(3) 0.002(2) -0.007(2) 0.001(2)
C7 0.033(3) 0.034(3) 0.025(3) 0.003(2) -0.003(3) 0.000(3)
C8 0.038(3) 0.051(4) 0.029(3) 0.003(3) -0.002(3) 0.002(3)
C9 0.056(4) 0.057(4) 0.030(3) -0.005(3) 0.003(4) 0.010(4)
C10 0.034(3) 0.027(3) 0.035(3) 0.003(2) 0.004(2) -0.007(2)
C11 0.025(3) 0.031(3) 0.033(3) -0.003(2) 0.001(2) -0.002(2)
C12 0.023(3) 0.037(3) 0.034(3) -0.001(2) 0.004(2) -0.006(2)
C13 0.031(3) 0.044(3) 0.040(4) -0.004(3) -0.002(3) 0.008(3)
C14 0.048(4) 0.054(4) 0.037(4) -0.013(3) 0.006(3) 0.002(3)
C15 0.046(4) 0.057(4) 0.038(4) -0.006(3) -0.003(3) -0.008(3)
C16 0.041(4) 0.062(4) 0.040(4) 0.007(3) -0.005(3) 0.000(4)
C17 0.030(3) 0.042(3) 0.044(3) 0.001(3) 0.004(3) 0.003(3)

loop_
_atom_type_symbol
_atom_type_description
_atom_type_scat_dispersion_real
_atom_type_scat_dispersion_imag
_atom_type_scat_source
C C 0.0033 0.0016 'International Tables Vol C Tables 4.2.6.8 and 6.1.1.4'
H H 0.0000 0.0000 'International Tables Vol C Tables 4.2.6.8 and 6.1.1.4'
N N 0.0061 0.0033 'International Tables Vol C Tables 4.2.6.8 and 6.1.1.4'
O O 0.0106 0.0060 'International Tables Vol C Tables 4.2.6.8 and 6.1.1.4'
I I -0.4742 1.8119 'International Tables Vol C Tables 4.2.6.8 and 6.1.1.4'

loop_
_geom_angle_atom_site_label_1
_geom_angle_atom_site_label_2
_geom_angle_atom_site_label_3
_geom_angle
C8 N1 C1 111.0(6)
C8 N1 C9 123.8(6)
C1 N1 C9 124.8(5)
C11 N2 C12 127.0(5)
C11 N2 H2A 115(5)
C12 N2 H2A 118(5)
C10 O2 C7 62.4(4)
C2 C1 C6 121.8(6)
C2 C1 N1 127.6(6)
C6 C1 N1 110.6(5)
C1 C2 C3 118.4(5)
C1 C2 H2 120.8
C3 C2 H2 120.8
C4 C3 C2 119.9(6)
C4 C3 H3 120.0
C2 C3 H3 120.0
C3 C4 C5 121.5(6)
C3 C4 I1 119.5(5)
C5 C4 I1 118.9(4)
C6 C5 C4 118.0(5)
C6 C5 H5 121.0
C4 C5 H5 121.0
C5 C6 C1 120.4(5)
C5 C6 C7 132.6(5)
C1 C6 C7 106.9(5)
O2 C7 C10 58.6(4)
O2 C7 C6 124.3(5)
C10 C7 C6 130.0(5)
O2 C7 C8 115.6(5)
C10 C7 C8 118.2(6)
C6 C7 C8 104.6(5)
O1 C8 N1 127.7(7)
O1 C8 C7 125.6(6)
N1 C8 C7 106.6(6)
N1 C9 H9A 109.5
N1 C9 H9B 109.5
H9A C9 H9B 109.5
N1 C9 H9C 109.5
H9A C9 H9C 109.5
H9B C9 H9C 109.5
O2 C10 C7 59.0(4)
O2 C10 C11 116.3(5)
C7 C10 C11 121.6(5)
O2 C10 H10 115.9
C7 C10 H10 115.9
C11 C10 H10 115.9
O3 C11 N2 124.9(6)
O3 C11 C10 121.5(6)
N2 C11 C10 113.7(5)
C17 C12 C13 119.1(6)
C17 C12 N2 118.0(5)
C13 C12 N2 122.9(6)
C14 C13 C12 120.5(6)
C14 C13 H13 119.8
C12 C13 H13 119.8
C13 C14 C15 120.1(7)
C13 C14 H14 120.0
C15 C14 H14 120.0
C16 C15 C14 119.4(7)
C16 C15 H15 120.3
C14 C15 H15 120.3
C17 C16 C15 120.3(7)
C17 C16 H16 119.8
C15 C16 H16 119.8
C16 C17 C12 120.6(6)
C16 C17 H17 119.7
C12 C17 H17 119.7

loop_
_geom_bond_atom_site_label_1
_geom_bond_atom_site_label_2
_geom_bond_distance
I1 C4 2.085(6)
N1 C8 1.353(9)
N1 C1 1.408(8)
N1 C9 1.446(8)
N2 C11 1.337(8)
N2 C12 1.417(7)
N2 H2A 0.77(7)
O1 C8 1.209(8)
O2 C10 1.410(8)
O2 C7 1.416(7)
O3 C11 1.210(7)
C1 C2 1.365(8)
C1 C6 1.381(8)
C2 C3 1.383(10)
C2 H2 0.9300
C3 C4 1.380(9)
C3 H3 0.9300
C4 C5 1.385(8)
C5 C6 1.372(8)
C5 H5 0.9300
C6 C7 1.481(8)
C7 C10 1.463(8)
C7 C8 1.525(9)
C9 H9A 0.9600
C9 H9B 0.9600
C9 H9C 0.9600
C10 C11 1.498(8)
C10 H10 0.9800
C12 C17 1.375(9)
C12 C13 1.377(9)
C13 C14 1.368(10)
C13 H13 0.9300
C14 C15 1.380(10)
C14 H14 0.9300
C15 C16 1.372(10)
C15 H15 0.9300
C16 C17 1.366(9)
C16 H16 0.9300
C17 H17 0.9300

loop_
_geom_hbond_atom_site_label_D
_geom_hbond_atom_site_label_H
_geom_hbond_atom_site_label_A
_geom_hbond_distance_DH
_geom_hbond_distance_HA
_geom_hbond_distance_DA
_geom_hbond_angle_DHA
_geom_hbond_site_symmetry_A
N2 H2A O3 0.77(7) 2.18(7) 2.904(7) 159(7) 1_455
C13 H13 O3 0.93 2.48 2.954(8) 111.5 .
C9 H9C O1 0.96 2.60 3.210(9) 121.6 4_557
C9 H9A O1 0.96 2.65 3.611(10) 174.4 4_457
C5 H5 O3 0.93 2.41 3.103(7) 131.7 .
N2 H2A O3 0.77(7) 2.18(7) 2.904(7) 159(7) 1_455
C13 H13 O3 0.93 2.48 2.954(8) 111.5 .
C9 H9C O1 0.96 2.60 3.210(9) 121.6 4_557
C9 H9A O1 0.96 2.65 3.611(10) 174.4 4_457
C5 H5 O3 0.93 2.41 3.103(7) 131.7 .
N2 H2A O3 0.77(7) 2.18(7) 2.904(7) 159(7) 1_455
C13 H13 O3 0.93 2.48 2.954(8) 111.5 .
C9 H9C O1 0.96 2.60 3.210(9) 121.6 4_557
C9 H9A O1 0.96 2.65 3.611(10) 174.4 4_457
C5 H5 O3 0.93 2.41 3.103(7) 131.7 .
C5 H5 O3 0.93 2.41 3.103(7) 131.7 .
C13 H13 O3 0.93 2.48 2.954(8) 111.5 .
N2 H2A O3 0.77(7) 2.18(7) 2.904(7) 159(7) 1_455
C5 H5 O3 0.93 2.41 3.103(7) 131.7 .
C9 H9A O1 0.96 2.65 3.611(10) 174.4 4_457
C9 H9C O1 0.96 2.60 3.210(9) 121.6 4_557
C13 H13 O3 0.93 2.48 2.954(8) 111.5 .
N2 H2A O3 0.77(7) 2.18(7) 2.904(7) 159(7) 1_455

loop_
_geom_torsion_atom_site_label_1
_geom_torsion_atom_site_label_2
_geom_torsion_atom_site_label_3
_geom_torsion_atom_site_label_4
_geom_torsion
C8 N1 C1 C2 -178.2(6)
C9 N1 C1 C2 -5.8(10)
C8 N1 C1 C6 1.8(8)
C9 N1 C1 C6 174.1(6)
C6 C1 C2 C3 0.8(9)
N1 C1 C2 C3 -179.2(6)
C1 C2 C3 C4 -0.9(10)
C2 C3 C4 C5 0.3(10)
C2 C3 C4 I1 177.9(5)
C3 C4 C5 C6 0.4(9)
I1 C4 C5 C6 -177.3(4)
C4 C5 C6 C1 -0.5(8)
C4 C5 C6 C7 176.1(6)
C2 C1 C6 C5 -0.1(9)
N1 C1 C6 C5 179.9(5)
C2 C1 C6 C7 -177.5(5)
N1 C1 C6 C7 2.5(7)
C10 O2 C7 C6 -119.7(6)
C10 O2 C7 C8 108.7(6)
C5 C6 C7 O2 41.9(9)
C1 C6 C7 O2 -141.2(5)
C5 C6 C7 C10 -33.6(10)
C1 C6 C7 C10 143.3(6)
C5 C6 C7 C8 177.8(6)
C1 C6 C7 C8 -5.3(6)
C1 N1 C8 O1 177.8(7)
C9 N1 C8 O1 5.4(12)
C1 N1 C8 C7 -5.1(7)
C9 N1 C8 C7 -177.6(6)
O2 C7 C8 O1 -36.1(9)
C10 C7 C8 O1 30.4(10)
C6 C7 C8 O1 -176.5(7)
O2 C7 C8 N1 146.7(6)
C10 C7 C8 N1 -146.7(6)
C6 C7 C8 N1 6.4(7)
C7 O2 C10 C11 112.7(6)
C6 C7 C10 O2 110.5(7)
C8 C7 C10 O2 -104.4(6)
O2 C7 C10 C11 -103.7(6)
C6 C7 C10 C11 6.8(10)
C8 C7 C10 C11 152.0(6)
C12 N2 C11 O3 0.8(9)
C12 N2 C11 C10 -179.5(5)
O2 C10 C11 O3 -9.7(8)
C7 C10 C11 O3 58.5(8)
O2 C10 C11 N2 170.6(4)
C7 C10 C11 N2 -121.2(6)
C11 N2 C12 C17 -147.3(6)
C11 N2 C12 C13 33.8(9)
C17 C12 C13 C14 -1.5(10)
N2 C12 C13 C14 177.3(6)
C12 C13 C14 C15 1.9(11)
C13 C14 C15 C16 -1.4(11)
C14 C15 C16 C17 0.6(11)
C15 C16 C17 C12 -0.2(10)
C13 C12 C17 C16 0.6(9)
N2 C12 C17 C16 -178.3(6)
